data_7207404
loop_
_publ_author_name
'Cai, Song-Liang'
'Pan, Mei'
'Zheng, Sheng-Run'
'Tan, Jing-Bo'
'Fan, Jun'
'Zhang, Wei-Guang'

_publ_section_title
;
 Anion-dependent assembly and solvent-mediated structural transformations
 of three Cd(ii) coordination polymers based on 1H-imidazole-4-carboxylic
 acid
;
_journal_issue 6
_journal_name_full CrystEngComm
_journal_page_first 2308
_journal_paper_doi 10.1039/c2ce06129e
_journal_volume 14
_journal_year 2012
_chemical_formula_sum 'C8 H10 Cd2 N4 O10 S'
_chemical_formula_weight 579.06
_chemical_name_systematic
;
?
;
_space_group_IT_number 2
_symmetry_cell_setting triclinic
_symmetry_space_group_name_Hall '-P 1'
_symmetry_space_group_name_H-M 'P -1'
_atom_sites_solution_hydrogens geom
_atom_sites_solution_primary direct
_atom_sites_solution_secondary difmap
_audit_creation_method SHELXL-97
_cell_angle_alpha 84.001(3)
_cell_angle_beta 89.051(3)
_cell_angle_gamma 66.246(3)
_cell_formula_units_Z 2
_cell_length_a 6.3478(17)
_cell_length_b 7.609(2)
_cell_length_c 17.406(5)
_cell_measurement_reflns_used 2792
_cell_measurement_temperature 298(2)
_cell_measurement_theta_max 27.90
_cell_measurement_theta_min 2.94
_cell_volume 765.0(4)
_computing_structure_refinement 'SHELXL-97 (Sheldrick, 1997)'
_computing_structure_solution 'SHELXS-97 (Sheldrick, 1990)'
_diffrn_ambient_temperature 298(2)
_diffrn_measured_fraction_theta_full 0.967
_diffrn_measured_fraction_theta_max 0.967
_diffrn_radiation_monochromator graphite
_diffrn_radiation_source 'fine-focus sealed tube'
_diffrn_radiation_type MoK\a
_diffrn_radiation_wavelength 0.71073
_diffrn_reflns_av_R_equivalents 0.0402
_diffrn_reflns_av_sigmaI/netI 0.0660
_diffrn_reflns_limit_h_max 7
_diffrn_reflns_limit_h_min -5
_diffrn_reflns_limit_k_max 9
_diffrn_reflns_limit_k_min -8
_diffrn_reflns_limit_l_max 19
_diffrn_reflns_limit_l_min -20
_diffrn_reflns_number 3886
_diffrn_reflns_theta_full 25.25
_diffrn_reflns_theta_max 25.25
_diffrn_reflns_theta_min 2.35
_exptl_absorpt_coefficient_mu 2.979
_exptl_absorpt_correction_T_max 0.4491
_exptl_absorpt_correction_T_min 0.3974
_exptl_absorpt_correction_type multi-scan
_exptl_absorpt_process_details 'Higashi, T. (1995)'
_exptl_crystal_colour colourless
_exptl_crystal_density_diffrn 2.514
_exptl_crystal_density_method 'not measured'
_exptl_crystal_description block
_exptl_crystal_F_000 556
_exptl_crystal_size_max 0.38
_exptl_crystal_size_mid 0.35
_exptl_crystal_size_min 0.32
_refine_diff_density_max 2.529
_refine_diff_density_min -1.964
_refine_diff_density_rms 0.335
_refine_ls_extinction_method none
_refine_ls_goodness_of_fit_ref 1.096
_refine_ls_hydrogen_treatment constr
_refine_ls_matrix_type full
_refine_ls_number_parameters 226
_refine_ls_number_reflns 2683
_refine_ls_number_restraints 0
_refine_ls_restrained_S_all 1.096
_refine_ls_R_factor_all 0.0587
_refine_ls_R_factor_gt 0.0559
_refine_ls_shift/su_max 0.000
_refine_ls_shift/su_mean 0.000
_refine_ls_structure_factor_coef Fsqd
_refine_ls_weighting_details 'calc w=1/[\s^2^(Fo^2^)+(0.0907P)^2^+18.3555P] where P=(Fo^2^+2Fc^2^)/3'
_refine_ls_weighting_scheme calc
_refine_ls_wR_factor_gt 0.1857
_refine_ls_wR_factor_ref 0.1877
_reflns_number_gt 2438
_reflns_number_total 2683
_reflns_threshold_expression >2sigma(I)
_cod_data_source_file c2ce06129e.txt
_cod_data_source_block cslCd3
_cod_depositor_comments
;
The following automatic conversions were performed:

'_symmetry_cell_setting' value 'Triclinic' changed to 'triclinic'
according to /home/saulius/struct/CIF-dictionaries/cif_core.dic
dictionary named 'cif_core.dic' version 2.4.1 from 2010-06-29.

Automatic conversion script
Id: cif_fix_values 1715 2011-07-08 13:25:40Z adriana 
;
_cod_original_sg_symbol_H-M 'P-1 '
_cod_database_code 7207404

loop_
_symmetry_equiv_pos_as_xyz
'x, y, z'
'-x, -y, -z'

loop_
_atom_site_label
_atom_site_type_symbol
_atom_site_fract_x
_atom_site_fract_y
_atom_site_fract_z
_atom_site_U_iso_or_equiv
_atom_site_adp_type
_atom_site_occupancy
_atom_site_symmetry_multiplicity
_atom_site_calc_flag
_atom_site_refinement_flags
Cd1 Cd 0.14378(13) 0.00219(11) 0.19315(4) 0.0184(3) Uani 1 1 d .
Cd2 Cd -0.30847(13) 0.88626(11) 0.32127(4) 0.0177(3) Uani 1 1 d .
C1 C 0.6035(19) 0.0526(16) 0.1454(7) 0.021(2) Uani 1 1 d .
C2 C 0.4335(19) 0.1456(16) 0.0809(6) 0.019(2) Uani 1 1 d .
C3 C 0.455(2) 0.2440(17) 0.0118(7) 0.024(2) Uani 1 1 d .
H3 H 0.5802 0.2706 -0.0043 0.028 Uiso 1 1 calc R
C4 C 0.119(2) 0.2266(19) 0.0158(7) 0.029(3) Uani 1 1 d .
H4 H -0.0273 0.2399 0.0007 0.035 Uiso 1 1 calc R
C5 C 0.188(2) -0.1533(17) 0.3688(7) 0.023(2) Uani 1 1 d .
C6 C 0.0873(19) -0.2086(17) 0.4401(6) 0.020(2) Uani 1 1 d .
C7 C 0.181(2) -0.283(2) 0.5128(7) 0.037(3) Uani 1 1 d .
H7 H 0.3306 -0.3122 0.5297 0.044 Uiso 1 1 calc R
C8 C -0.177(2) -0.243(2) 0.5108(7) 0.033(3) Uani 1 1 d .
H8 H -0.3169 -0.2426 0.5274 0.039 Uiso 1 1 calc R
N1 N 0.2190(16) 0.1404(14) 0.0821(5) 0.022(2) Uani 1 1 d .
N2 N 0.2509(17) 0.2934(15) -0.0276(6) 0.026(2) Uani 1 1 d .
H2 H 0.2143 0.3568 -0.0727 0.031 Uiso 1 1 calc R
N3 N -0.1416(17) -0.1810(14) 0.4408(6) 0.024(2) Uani 1 1 d .
N4 N 0.012(2) -0.306(2) 0.5547(6) 0.042(3) Uani 1 1 d .
H4A H 0.0248 -0.3538 0.6023 0.050 Uiso 1 1 calc R
O1 O 0.5342(13) -0.0297(12) 0.2027(5) 0.0238(17) Uani 1 1 d .
O1W O 0.2818(16) -0.3030(13) 0.1541(5) 0.033(2) Uani 1 1 d .
H1WA H 0.4114 -0.3986 0.1606 0.040 Uiso 1 1 d R
H1WB H 0.1803 -0.3467 0.1475 0.040 Uiso 1 1 d R
O2W O -0.4983(15) 1.2230(12) 0.3289(5) 0.032(2) Uani 1 1 d .
H2WA H -0.4614 1.3109 0.3065 0.038 Uiso 1 1 d R
H2WB H -0.6404 1.2548 0.3190 0.038 Uiso 1 1 d R
O2 O 0.7961(14) 0.0571(14) 0.1401(5) 0.031(2) Uani 1 1 d .
O3 O 0.0603(14) -0.1049(13) 0.3086(4) 0.0258(18) Uani 1 1 d .
O4 O 0.3836(15) -0.1589(16) 0.3737(6) 0.039(2) Uani 1 1 d .
O5 O 0.0826(15) 0.2688(12) 0.2589(5) 0.0300(19) Uani 1 1 d .
O6 O -0.0598(16) 0.5624(14) 0.1714(5) 0.035(2) Uani 1 1 d .
O7 O -0.1286(19) 0.5656(12) 0.3077(5) 0.040(2) Uani 1 1 d .
O8 O -0.3196(16) 0.4334(15) 0.2271(6) 0.043(2) Uani 1 1 d .
S1 S -0.1092(5) 0.4594(4) 0.23982(16) 0.0182(6) Uani 1 1 d .

loop_
_atom_site_aniso_label
_atom_site_aniso_U_11
_atom_site_aniso_U_22
_atom_site_aniso_U_33
_atom_site_aniso_U_23
_atom_site_aniso_U_13
_atom_site_aniso_U_12
Cd1 0.0166(4) 0.0260(5) 0.0142(4) 0.0011(3) 0.0016(3) -0.0110(3)
Cd2 0.0159(4) 0.0225(5) 0.0148(4) 0.0013(3) -0.0007(3) -0.0084(3)
C1 0.018(5) 0.022(6) 0.023(6) -0.006(5) 0.000(4) -0.008(4)
C2 0.024(6) 0.026(6) 0.012(5) -0.001(4) 0.006(4) -0.016(5)
C3 0.020(6) 0.029(6) 0.023(6) 0.003(5) 0.004(4) -0.012(5)
C4 0.016(5) 0.039(7) 0.028(7) 0.004(5) -0.004(5) -0.008(5)
C5 0.023(6) 0.031(6) 0.020(6) 0.000(5) 0.010(5) -0.016(5)
C6 0.024(6) 0.031(6) 0.010(5) 0.001(4) -0.001(4) -0.018(5)
C7 0.027(7) 0.064(9) 0.023(7) 0.014(6) -0.010(5) -0.025(7)
C8 0.031(7) 0.058(9) 0.020(6) -0.004(6) 0.005(5) -0.029(6)
N1 0.018(5) 0.027(5) 0.020(5) 0.003(4) 0.002(4) -0.008(4)
N2 0.027(5) 0.029(5) 0.019(5) 0.014(4) -0.010(4) -0.010(4)
N3 0.023(5) 0.028(5) 0.022(5) 0.002(4) 0.001(4) -0.012(4)
N4 0.051(7) 0.076(9) 0.015(5) 0.009(5) -0.004(5) -0.046(7)
O1 0.017(4) 0.029(4) 0.019(4) 0.003(3) -0.002(3) -0.004(3)
O1W 0.027(5) 0.029(5) 0.043(5) -0.007(4) 0.003(4) -0.010(4)
O2W 0.028(5) 0.027(4) 0.036(5) 0.001(4) -0.004(4) -0.007(4)
O2 0.018(4) 0.047(5) 0.035(5) 0.005(4) -0.005(4) -0.021(4)
O3 0.027(4) 0.040(5) 0.014(4) 0.006(3) 0.004(3) -0.021(4)
O4 0.022(5) 0.069(7) 0.037(5) 0.007(5) 0.001(4) -0.031(5)
O5 0.027(4) 0.024(4) 0.030(5) -0.005(4) -0.005(4) 0.001(4)
O6 0.038(5) 0.045(5) 0.021(4) 0.010(4) -0.005(4) -0.020(4)
O7 0.068(7) 0.015(4) 0.023(5) 0.002(3) -0.010(4) -0.002(4)
O8 0.024(5) 0.050(6) 0.058(7) 0.014(5) -0.007(4) -0.022(4)
S1 0.0194(13) 0.0154(12) 0.0175(13) 0.0017(10) -0.0026(10) -0.0054(10)

loop_
_atom_type_symbol
_atom_type_description
_atom_type_scat_dispersion_real
_atom_type_scat_dispersion_imag
_atom_type_scat_source
C C 0.0033 0.0016 'International Tables Vol C Tables 4.2.6.8 and 6.1.1.4'
H H 0.0000 0.0000 'International Tables Vol C Tables 4.2.6.8 and 6.1.1.4'
N N 0.0061 0.0033 'International Tables Vol C Tables 4.2.6.8 and 6.1.1.4'
O O 0.0106 0.0060 'International Tables Vol C Tables 4.2.6.8 and 6.1.1.4'
Cd Cd -0.8075 1.2024 'International Tables Vol C Tables 4.2.6.8 and 6.1.1.4'
S S 0.1246 0.1234 'International Tables Vol C Tables 4.2.6.8 and 6.1.1.4'

loop_
_geom_angle_atom_site_label_1
_geom_angle_atom_site_label_2
_geom_angle_atom_site_label_3
_geom_angle
_geom_angle_site_symmetry_1
_geom_angle_site_symmetry_3
O3 Cd1 N1 173.8(3) . .
O3 Cd1 O2 93.3(3) . 1_455
N1 Cd1 O2 87.8(3) . 1_455
O3 Cd1 O1W 91.4(3) . .
N1 Cd1 O1W 94.7(3) . .
O2 Cd1 O1W 88.5(3) 1_455 .
O3 Cd1 O5 80.5(3) . .
N1 Cd1 O5 93.3(3) . .
O2 Cd1 O5 105.4(3) 1_455 .
O1W Cd1 O5 164.2(3) . .
O3 Cd1 O1 106.6(3) . .
N1 Cd1 O1 72.7(3) . .
O2 Cd1 O1 159.9(3) 1_455 .
O1W Cd1 O1 88.2(3) . .
O5 Cd1 O1 81.2(3) . .
O1 Cd2 N3 175.9(3) 1_465 1_565
O1 Cd2 O7 95.2(3) 1_465 .
N3 Cd2 O7 87.7(3) 1_565 .
O1 Cd2 O4 93.7(3) 1_465 1_465
N3 Cd2 O4 89.0(3) 1_565 1_465
O7 Cd2 O4 90.5(4) . 1_465
O1 Cd2 O2W 82.1(3) 1_465 .
N3 Cd2 O2W 94.9(3) 1_565 .
O7 Cd2 O2W 177.2(3) . .
O4 Cd2 O2W 90.4(4) 1_465 .
O1 Cd2 O3 105.0(3) 1_465 1_565
N3 Cd2 O3 72.3(3) 1_565 1_565
O7 Cd2 O3 86.5(4) . 1_565
O4 Cd2 O3 161.2(3) 1_465 1_565
O2W Cd2 O3 93.5(3) . 1_565
O2 C1 O1 126.0(11) . .
O2 C1 C2 119.0(10) . .
O1 C1 C2 115.0(9) . .
N1 C2 C3 108.9(10) . .
N1 C2 C1 122.0(9) . .
C3 C2 C1 129.1(10) . .
N2 C3 C2 104.9(10) . .
N2 C3 H3 127.6 . .
C2 C3 H3 127.6 . .
N1 C4 N2 111.6(10) . .
N1 C4 H4 124.2 . .
N2 C4 H4 124.2 . .
O4 C5 O3 126.6(10) . .
O4 C5 C6 117.8(11) . .
O3 C5 C6 115.6(10) . .
C7 C6 N3 108.1(10) . .
C7 C6 C5 131.4(11) . .
N3 C6 C5 120.5(10) . .
N4 C7 C6 106.0(11) . .
N4 C7 H7 127.0 . .
C6 C7 H7 127.0 . .
N3 C8 N4 111.3(11) . .
N3 C8 H8 124.3 . .
N4 C8 H8 124.3 . .
C4 N1 C2 106.2(10) . .
C4 N1 Cd1 139.6(8) . .
C2 N1 Cd1 114.1(7) . .
C4 N2 C3 108.4(9) . .
C4 N2 H2 125.8 . .
C3 N2 H2 125.8 . .
C8 N3 C6 105.9(10) . .
C8 N3 Cd2 138.8(8) . 1_545
C6 N3 Cd2 113.3(7) . 1_545
C8 N4 C7 108.7(11) . .
C8 N4 H4A 125.6 . .
C7 N4 H4A 125.6 . .
C1 O1 Cd2 126.0(7) . 1_645
C1 O1 Cd1 115.9(7) . .
Cd2 O1 Cd1 115.1(3) 1_645 .
Cd1 O1W H1WA 132.7 . .
Cd1 O1W H1WB 115.1 . .
H1WA O1W H1WB 107.7 . .
Cd2 O2W H2WA 126.9 . .
Cd2 O2W H2WB 107.2 . .
H2WA O2W H2WB 107.7 . .
C1 O2 Cd1 150.5(8) . 1_655
C5 O3 Cd1 125.8(7) . .
C5 O3 Cd2 117.1(7) . 1_545
Cd1 O3 Cd2 117.1(3) . 1_545
C5 O4 Cd2 151.7(8) . 1_645
S1 O5 Cd1 123.4(5) . .
S1 O7 Cd2 130.9(5) . .
O8 S1 O6 110.1(6) . .
O8 S1 O7 110.5(7) . .
O6 S1 O7 110.3(6) . .
O8 S1 O5 109.5(6) . .
O6 S1 O5 110.8(6) . .
O7 S1 O5 105.7(5) . .

loop_
_geom_bond_atom_site_label_1
_geom_bond_atom_site_label_2
_geom_bond_distance
_geom_bond_site_symmetry_2
Cd1 O3 2.227(7) .
Cd1 N1 2.240(9) .
Cd1 O2 2.268(8) 1_455
Cd1 O1W 2.300(9) .
Cd1 O5 2.326(8) .
Cd1 O1 2.398(8) .
Cd2 O1 2.223(8) 1_465
Cd2 N3 2.264(10) 1_565
Cd2 O7 2.276(9) .
Cd2 O4 2.278(8) 1_465
Cd2 O2W 2.369(9) .
Cd2 O3 2.374(8) 1_565
C1 O2 1.239(14) .
C1 O1 1.287(14) .
C1 C2 1.478(16) .
C2 N1 1.378(14) .
C2 C3 1.383(16) .
C3 N2 1.367(15) .
C3 H3 0.9300 .
C4 N1 1.303(16) .
C4 N2 1.333(16) .
C4 H4 0.9300 .
C5 O4 1.232(14) .
C5 O3 1.262(15) .
C5 C6 1.484(15) .
C6 C7 1.370(16) .
C6 N3 1.382(15) .
C7 N4 1.345(17) .
C7 H7 0.9300 .
C8 N3 1.308(16) .
C8 N4 1.319(18) .
C8 H8 0.9300 .
N2 H2 0.8600 .
N3 Cd2 2.264(10) 1_545
N4 H4A 0.8600 .
O1 Cd2 2.223(8) 1_645
O1W H1WA 0.8501 .
O1W H1WB 0.8499 .
O2W H2WA 0.8500 .
O2W H2WB 0.8500 .
O2 Cd1 2.268(8) 1_655
O3 Cd2 2.374(8) 1_545
O4 Cd2 2.278(8) 1_645
O5 S1 1.479(8) .
O6 S1 1.456(9) .
O7 S1 1.476(9) .
O8 S1 1.450(9) .

loop_
_geom_hbond_atom_site_label_D
_geom_hbond_atom_site_label_H
_geom_hbond_atom_site_label_A
_geom_hbond_distance_DH
_geom_hbond_distance_HA
_geom_hbond_distance_DA
_geom_hbond_angle_DHA
_geom_hbond_site_symmetry_A
N4 H4A S1 0.86 2.78 3.627(11) 168.6 2_556
N4 H4A O5 0.86 2.58 3.310(14) 143.8 2_556
N4 H4A O7 0.86 2.03 2.842(14) 156.2 2_556
N2 H2 O6 0.86 1.91 2.720(12) 156.7 2_565
O1W H1WB O6 0.85 1.94 2.747(13) 159.5 1_545
O1W H1WA O8 0.85 1.97 2.743(13) 150.3 1_645
O2W H2WB S1 0.85 3.02 3.831(9) 159.6 1_465
O2W H2WB O5 0.85 2.02 2.820(13) 156.3 1_465
O2W H2WA O8 0.85 1.99 2.791(13) 157.1 1_565

loop_
_geom_torsion_atom_site_label_1
_geom_torsion_atom_site_label_2
_geom_torsion_atom_site_label_3
_geom_torsion_atom_site_label_4
_geom_torsion
_geom_torsion_site_symmetry_1
_geom_torsion_site_symmetry_4
O2 C1 C2 N1 177.9(11) . .
O1 C1 C2 N1 -1.2(16) . .
O2 C1 C2 C3 -0.6(19) . .
O1 C1 C2 C3 -179.7(11) . .
N1 C2 C3 N2 -0.8(13) . .
C1 C2 C3 N2 177.8(11) . .
O4 C5 C6 C7 -6(2) . .
O3 C5 C6 C7 173.6(14) . .
O4 C5 C6 N3 171.4(11) . .
O3 C5 C6 N3 -8.7(17) . .
N3 C6 C7 N4 2.3(16) . .
C5 C6 C7 N4 -179.8(13) . .
N2 C4 N1 C2 -2.0(15) . .
N2 C4 N1 Cd1 175.3(9) . .
C3 C2 N1 C4 1.8(14) . .
C1 C2 N1 C4 -177.0(11) . .
C3 C2 N1 Cd1 -176.4(8) . .
C1 C2 N1 Cd1 4.9(13) . .
O3 Cd1 N1 C4 -97(3) . .
O2 Cd1 N1 C4 3.5(14) 1_455 .
O1W Cd1 N1 C4 91.7(14) . .
O5 Cd1 N1 C4 -101.9(14) . .
O1 Cd1 N1 C4 178.4(14) . .
O3 Cd1 N1 C2 80(3) . .
O2 Cd1 N1 C2 -179.3(8) 1_455 .
O1W Cd1 N1 C2 -91.0(8) . .
O5 Cd1 N1 C2 75.4(8) . .
O1 Cd1 N1 C2 -4.3(7) . .
N1 C4 N2 C3 1.6(15) . .
C2 C3 N2 C4 -0.4(14) . .
N4 C8 N3 C6 0.6(16) . .
N4 C8 N3 Cd2 162.3(10) . 1_545
C7 C6 N3 C8 -1.8(15) . .
C5 C6 N3 C8 -180.0(11) . .
C7 C6 N3 Cd2 -168.8(9) . 1_545
C5 C6 N3 Cd2 13.0(13) . 1_545
N3 C8 N4 C7 0.8(19) . .
C6 C7 N4 C8 -1.9(18) . .
O2 C1 O1 Cd2 18.7(16) . 1_645
C2 C1 O1 Cd2 -162.3(7) . 1_645
O2 C1 O1 Cd1 178.1(9) . .
C2 C1 O1 Cd1 -2.9(12) . .
O3 Cd1 O1 C1 -169.5(7) . .
N1 Cd1 O1 C1 4.0(8) . .
O2 Cd1 O1 C1 18.9(14) 1_455 .
O1W Cd1 O1 C1 99.6(8) . .
O5 Cd1 O1 C1 -92.2(8) . .
O3 Cd1 O1 Cd2 -7.8(5) . 1_645
N1 Cd1 O1 Cd2 165.7(5) . 1_645
O2 Cd1 O1 Cd2 -179.4(7) 1_455 1_645
O1W Cd1 O1 Cd2 -98.7(4) . 1_645
O5 Cd1 O1 Cd2 69.5(4) . 1_645
O1 C1 O2 Cd1 -9(3) . 1_655
C2 C1 O2 Cd1 171.8(12) . 1_655
O4 C5 O3 Cd1 -3.7(19) . .
C6 C5 O3 Cd1 176.3(7) . .
O4 C5 O3 Cd2 179.6(11) . 1_545
C6 C5 O3 Cd2 -0.3(14) . 1_545
N1 Cd1 O3 C5 -76(3) . .
O2 Cd1 O3 C5 -176.2(10) 1_455 .
O1W Cd1 O3 C5 95.2(10) . .
O5 Cd1 O3 C5 -71.1(10) . .
O1 Cd1 O3 C5 6.7(10) . .
N1 Cd1 O3 Cd2 101(3) . 1_545
O2 Cd1 O3 Cd2 0.4(4) 1_455 1_545
O1W Cd1 O3 Cd2 -88.1(4) . 1_545
O5 Cd1 O3 Cd2 105.5(4) . 1_545
O1 Cd1 O3 Cd2 -176.7(3) . 1_545
O3 C5 O4 Cd2 2(3) . 1_645
C6 C5 O4 Cd2 -177.6(14) . 1_645
O3 Cd1 O5 S1 -114.4(6) . .
N1 Cd1 O5 S1 65.1(6) . .
O2 Cd1 O5 S1 -23.5(7) 1_455 .
O1W Cd1 O5 S1 -174.3(9) . .
O1 Cd1 O5 S1 137.0(6) . .
O1 Cd2 O7 S1 5.2(9) 1_465 .
N3 Cd2 O7 S1 -172.0(9) 1_565 .
O4 Cd2 O7 S1 99.0(9) 1_465 .
O2W Cd2 O7 S1 -10(8) . .
O3 Cd2 O7 S1 -99.6(9) 1_565 .
Cd2 O7 S1 O8 -78.6(9) . .
Cd2 O7 S1 O6 43.4(10) . .
Cd2 O7 S1 O5 163.1(8) . .
Cd1 O5 S1 O8 44.0(8) . .
Cd1 O5 S1 O6 -77.6(7) . .
Cd1 O5 S1 O7 163.0(6) . .
